data_2001585
loop_
_publ_author_name
'Zacharias, D. E.'

_publ_section_title
;
 Structures of three electron donor--acceptor complexes of
 dibenz[<i>a</i>,<i>h</i>]anthracene (DBA)
;
_journal_issue 6
_journal_name_full 'Acta Crystallographica Section C'
_journal_page_first 1082
_journal_page_last 1087
_journal_paper_doi 10.1107/S0108270192013325
_journal_volume 49
_journal_year 1993
_chemical_formula_sum 'C36 H18 O6'
_chemical_formula_weight 546.54
_symmetry_cell_setting monoclinic
_symmetry_space_group_name_Hall '-P 2yab'
_symmetry_space_group_name_H-M 'P 1 21/a 1'
_cell_angle_alpha 90
_cell_angle_beta 105.06(2)
_cell_angle_gamma 90
_cell_formula_units_Z 2
_cell_length_a 19.991(4)
_cell_length_b 8.324(2)
_cell_length_c 7.821(2)
_cell_volume 1256.8(5)
_diffrn_radiation_type Cu
_diffrn_radiation_wavelength 1.5418
_exptl_absorpt_coefficient_mu 0.765
_exptl_crystal_density_diffrn 1.444
_exptl_crystal_F_000 564
_cod_data_source_file cr1016.cif
_cod_data_source_block cr1016_structure_3_of_3
_cod_depositor_comments
;
 Adding the _atom_site_type_symbol data item.

 Antanas Vaitkus,
 2017-01-28
;
_cod_database_code 2001585

loop_
_atom_site_label
_atom_site_type_symbol
_atom_site_fract_x
_atom_site_fract_y
_atom_site_fract_z
_atom_site_U_iso_or_equiv
C(1) C .74434(9) .8632(2) .0509(3) .0830(10)
C(2) C .69679(9) .8501(2) -.1124(3) .0780(10)
C(3) C .63821(8) .7590(2) -.1300(3) .0676(9)
C(4) C .62499(8) .6786(2) .0156(2) .0574(8)
C(5) C .56169(7) .5865(2) .0037(2) .0552(8)
C(6) C .50917(8) .5726(2) -.1513(2) .0571(8)
C(7) C .44817(8) .4893(2) -.1591(2) .0556(8)
C(8) C .39464(9) .4784(2) -.3215(2) .0660(10)
C(9) C .33604(9) .3925(2) -.3318(3) .0690(10)
C(10) C .32550(8) .3107(2) -.1809(3) .0637(9)
C(11) C .26507(9) .2159(2) -.1948(3) .0750(10)
O(1) O .56971(7) -.0898(2) .4471(2) .0785(8)
O(2) O .66161(7) .0575(2) .4580(2) .1010(10)
O(3) O .47915(8) -.2393(2) .4528(2) .1035(9)
C(1N) C .60810(10) .0094(3) .3675(3) .0720(10)
C(2N) C .57911(8) .0456(2) .1781(2) .0557(8)
C(3N) C .61545(8) .1402(2) .0894(3) .0670(10)
C(4N) C .51398(7) -.0183(2) .0903(2) .0483(7)
C(5N) C .47650(8) -.1167(2) .1773(2) .0566(8)
C(6N) C .41284(9) -.1753(2) .0893(3) .0690(10)
C(7N) C .50660(10) -.1556(2) .3659(3) .0740(10)
HC1 H .7830(10) .935(3) .059(3) ?
HC2 H .7040(10) .902(3) -.215(3) ?
HC3 H .6030(10) .741(2) -.252(3) ?
HC6 H .5175(8) .620(2) -.261(2) ?
HC8 H .4013(9) .527(2) -.431(3) ?
HC9 H .2998(9) .375(2) -.451(3) ?
HC11 H .2307(9) .201(2) -.311(3) ?
HC3N H .6650(10) .186(3) .151(3) ?
HC6N H .3869(9) -.243(2) .158(2) ?

loop_
_geom_angle_atom_site_label_1
_geom_angle_atom_site_label_2
_geom_angle_atom_site_label_3
_geom_angle
C(2) C(1) C(11') 121.2(2)
C(1) C(2) C(3) 120.0(2)
C(2) C(3) C(4) 121.2(2)
C(3) C(4) C(5) 122.7(2)
C(3) C(4) C(10') 118.50(10)
C(5) C(4) C(10') 118.70(10)
C(4) C(5) C(6) 123.10(10)
C(4) C(5) C(7') 119.10(10)
C(6) C(5) C(7') 117.80(10)
C(5) C(6) C(7) 122.40(10)
C(6) C(7) C(5') 119.80(10)
C(6) C(7) C(8) 121.00(10)
C(8) C(7) C(5') 119.30(10)
C(7) C(8) C(9) 121.3(2)
C(8) C(9) C(10) 120.9(2)
C(9) C(10) C(11) 120.4(2)
C(9) C(10) C(4') 120.60(10)
C(11) C(10) C(4') 119.0(2)
C(10) C(11) C(1') 120.2(2)
C(1N) O(1) C(7N) 125.70(10)
O(2) C(1N) C(2N) 126.0(2)
C(3N) C(2N) C(4N) 120.9(2)
C(2N) C(4N) C(5N) 121.90(10)
C(4N) C(5N) C(7N) 118.90(10)
O(1) C(7N) O(3) 118.1(2)
O(1) C(1N) O(2) 116.9(2)
C(1N) C(2N) C(3N) 120.10(10)
C(2N) C(3N) C(6N') 119.70(10)
C(5N) C(4N) C(4N') 119.30(10)
C(6N) C(5N) C(7N) 120.50(10)
O(1) C(7N) C(5N) 117.50(10)
O(1) C(1N) C(2N) 117.10(10)
C(1N) C(2N) C(4N) 119.00(10)
C(2N) C(4N) C(4N') 118.80(10)
C(4N) C(5N) C(6N) 120.6(2)
C(5N) C(6N) C(3N') 120.7(2)
O(3) C(7N) C(5N) 124.4(2)

loop_
_geom_bond_atom_site_label_1
_geom_bond_atom_site_label_2
_geom_bond_distance
C(1) C(2) 1.384(3)
C(2) C(3) 1.372(2)
C(3) C(4) 1.404(2)
C(4) C(5) 1.462(2)
C(5) C(6) 1.387(2)
C(6) C(7) 1.390(2)
C(7) C(8) 1.435(2)
C(8) C(9) 1.357(2)
C(9) C(10) 1.425(3)
C(10) C(11) 1.423(2)
O(1) C(1N) 1.381(2)
C(1N) C(2N) 1.475(3)
O(1) C(7N) 1.371(2)
C(2N) C(3N) 1.375(2)
C(4N) C(5N) 1.400(2)
O(2) C(1N) 1.188(2)
C(2N) C(4N) 1.409(2)
C(5N) C(6N) 1.370(2)
O(3) C(7N) 1.200(2)
C(5N) C(7N) 1.477(3)
